data_1554672
loop_
_publ_author_name
'Wang, Yongtao'
'Liu, Wenjing'
'Ren, Litong'
'Ge, Guixian'

_publ_section_title
;
 Deep insights into polymorphism initiated by exploring multicolor
 conversion materials
;
_journal_issue 8
_journal_name_full 'Materials Chemistry Frontiers'
_journal_page_first 1661
_journal_paper_doi 10.1039/C9QM00293F
_journal_volume 3
_journal_year 2019
_chemical_formula_moiety 'C33 H23 B F2 O3'
_chemical_formula_sum 'C33 H23 B F2 O3'
_chemical_formula_weight 516.32
_space_group_crystal_system monoclinic
_space_group_IT_number 9
_space_group_name_Hall 'C -2yc'
_space_group_name_H-M_alt 'C 1 c 1'
_atom_sites_solution_hydrogens geom
_atom_sites_solution_primary dual
_audit_creation_date 2018-03-23
_audit_creation_method
;
Olex2 1.2
(compiled 2017.08.10 svn.r3458 for OlexSys, GUI svn.r5381)
;
_audit_update_record
;
2019-04-26 deposited with the CCDC.	2019-06-12 downloaded from the CCDC.
;
_cell_angle_alpha 90
_cell_angle_beta 97.371(5)
_cell_angle_gamma 90
_cell_formula_units_Z 8
_cell_length_a 53.109(11)
_cell_length_b 7.2441(17)
_cell_length_c 13.687(3)
_cell_measurement_reflns_used 3135
_cell_measurement_temperature 173
_cell_measurement_theta_max 24.900
_cell_measurement_theta_min 2.84
_cell_volume 5222(2)
_computing_cell_refinement 'SAINT v8.34A (Bruker, 2013)'
_computing_data_reduction 'SAINT v8.34A (Bruker, 2013)'
_computing_molecular_graphics 'Olex2 (Dolomanov et al., 2009)'
_computing_publication_material 'Olex2 (Dolomanov et al., 2009)'
_computing_structure_refinement 'ShelXL (Sheldrick, 2015)'
_computing_structure_solution 'ShelXT (Sheldrick, 2015)'
_diffrn_ambient_temperature 173
_diffrn_measured_fraction_theta_full 0.993
_diffrn_measured_fraction_theta_max 0.993
_diffrn_measurement_device_type 'Bruker APEX-II CCD'
_diffrn_measurement_method '\f and \w scans'
_diffrn_radiation_type MoK\a
_diffrn_radiation_wavelength 0.71073
_diffrn_reflns_av_R_equivalents 0.0637
_diffrn_reflns_av_unetI/netI 0.1012
_diffrn_reflns_Laue_measured_fraction_full 0.993
_diffrn_reflns_Laue_measured_fraction_max 0.993
_diffrn_reflns_limit_h_max 60
_diffrn_reflns_limit_h_min -64
_diffrn_reflns_limit_k_max 8
_diffrn_reflns_limit_k_min -7
_diffrn_reflns_limit_l_max 16
_diffrn_reflns_limit_l_min -16
_diffrn_reflns_number 16154
_diffrn_reflns_point_group_measured_fraction_full 0.993
_diffrn_reflns_point_group_measured_fraction_max 0.993
_diffrn_reflns_theta_full 25.242
_diffrn_reflns_theta_max 25.500
_diffrn_reflns_theta_min 1.546
_diffrn_standards_number 0
_exptl_absorpt_coefficient_mu 0.092
_exptl_absorpt_correction_T_max 0.7454
_exptl_absorpt_correction_T_min 0.5969
_exptl_absorpt_correction_type multi-scan
_exptl_absorpt_process_details
'SADABS-2014/5 (Bruker,2014/5) was used for absorption correction. wR2(int) was 0.0943 before and 0.0654 after correction. The Ratio of minimum to maximum transmission is 0.8008. The \l/2 correction factor is 0.00150.'
_exptl_crystal_colour yellow
_exptl_crystal_colour_primary yellow
_exptl_crystal_density_diffrn 1.313
_exptl_crystal_description block
_exptl_crystal_F_000 2144
_exptl_crystal_size_max 0.11
_exptl_crystal_size_mid 0.06
_exptl_crystal_size_min 0.05
_refine_diff_density_max 0.784
_refine_diff_density_min -0.389
_refine_diff_density_rms 0.102
_refine_ls_abs_structure_details
;
 Refined as an inversion twin.
;
_refine_ls_abs_structure_Flack 1.6(16)
_refine_ls_extinction_method none
_refine_ls_goodness_of_fit_ref 1.009
_refine_ls_hydrogen_treatment constr
_refine_ls_matrix_type full
_refine_ls_number_parameters 704
_refine_ls_number_reflns 8579
_refine_ls_number_restraints 1390
_refine_ls_restrained_S_all 0.964
_refine_ls_R_factor_all 0.1206
_refine_ls_R_factor_gt 0.0890
_refine_ls_shift/su_max 0.000
_refine_ls_shift/su_mean 0.000
_refine_ls_structure_factor_coef Fsqd
_refine_ls_weighting_details 'w=1/[\s^2^(Fo^2^)+(0.1680P)^2^] where P=(Fo^2^+2Fc^2^)/3'
_refine_ls_weighting_scheme calc
_refine_ls_wR_factor_gt 0.2251
_refine_ls_wR_factor_ref 0.2518
_reflns_Friedel_coverage 0.999
_reflns_Friedel_fraction_full 0.993
_reflns_Friedel_fraction_max 0.993
_reflns_number_gt 6066
_reflns_number_total 8579
_reflns_threshold_expression 'I > 2\s(I)'
_cod_data_source_file c9qm00293f2.cif
_cod_data_source_block mo_20180234-1-yellow_0m
_cod_database_code 1554672
_shelx_shelxl_version_number 2014/7
_shelx_space_group_comment
;
The symmetry employed for this shelxl refinement is uniquely defined
by the following loop, which should always be used as a source of
symmetry information in preference to the above space-group names.
They are only intended as comments.
;
_olex2_refinement_description
;
1. Twinned data refinement
 Scales: -0.6(16)
 1.6(16)
2. Fixed Uiso
 At 1.2 times of:
  All C(H) groups
3. Rigid bond restraints
 All non-hydrogen atoms
 with sigma for 1-2 distances of 0.01 and sigma for 1-3 distances of 0.01
4. Uiso/Uaniso restraints and constraints
All non-hydrogen atoms have similar U: within 2A with sigma of 0.04 and sigma
for terminal atoms of 0.08
Uanis(C34) \\sim Ueq: with sigma of 0.1 and sigma for terminal atoms of 0.2
Uanis(B1) \\sim Ueq: with sigma of 0.005 and sigma for terminal atoms of 0.01
5. Rigid body (RIGU) restrains
 All non-hydrogen atoms
 with sigma for 1-2 distances of 0.004 and sigma for 1-3 distances of 0.004
6.a Aromatic/amide H refined with riding coordinates:
 C6(H6), C17(H17), C20(H20), C21(H21), C23(H23), C28(H28), C29(H29), C30(H30),
 C31(H31), C40(H40), C42(H42), C43(H43), C47(H47), C49(H49), C51(H51), C52(H52),
  C53(H53), C54(H54), C58(H58), C60(H60), C62(H62), C63(H63), C64(H64), C1(H1),
 C5(H5), C9(H9), C10(H10), C16(H16), C18(H18), C22(H22), C25(H25), C35(H35),
 C38(H38), C39(H39), C41(H41), C44(H44), C45(H45), C46(H46), C48(H48), C55(H55),
  C56(H56), C57(H57), C59(H59), C61(H61), C65(H65), C66(H66)
;
_olex2_submission_special_instructions 'No special instructions were received'

loop_
_space_group_symop_operation_xyz
'x, y, z'
'x, -y, z+1/2'
'x+1/2, y+1/2, z'
'x+1/2, -y+1/2, z+1/2'

loop_
_atom_site_label
_atom_site_type_symbol
_atom_site_fract_x
_atom_site_fract_y
_atom_site_fract_z
_atom_site_U_iso_or_equiv
_atom_site_adp_type
_atom_site_occupancy
_atom_site_site_symmetry_order
_atom_site_calc_flag
_atom_site_refinement_flags_posn
_atom_site_refinement_flags_adp
F1 F 0.46173(8) -0.5256(7) -0.0468(3) 0.0704(13) Uani 1 1 d . U
F3 F 0.46346(8) -0.5536(7) 0.1164(4) 0.0747(14) Uani 1 1 d . U
O1 O 0.55326(7) -0.0228(6) 0.0791(3) 0.0279(10) Uani 1 1 d . U
O3 O 0.48658(8) -0.3271(5) 0.0538(3) 0.0288(10) Uani 1 1 d . U
O6 O 0.44017(8) -0.3213(5) 0.0369(3) 0.0313(10) Uani 1 1 d . U
C2 C 0.51117(10) -0.0601(8) 0.0597(4) 0.0224(11) Uani 1 1 d . U
C4 C 0.41619(10) -0.0462(8) 0.0244(4) 0.0200(11) Uani 1 1 d . U
C6 C 0.46388(10) -0.0480(7) 0.0380(4) 0.0199(11) Uani 1 1 d . U
H6 H 0.4641 0.0801 0.0342 0.024 Uiso 1 1 calc R .
C8 C 0.48648(10) -0.1448(7) 0.0493(3) 0.0191(11) Uani 1 1 d . U
C13 C 0.36837(10) 0.1177(8) 0.0104(4) 0.0208(11) Uani 1 1 d . U
C17 C 0.37096(11) -0.0744(8) 0.0153(4) 0.0254(12) Uani 1 1 d . U
H17 H 0.3565 -0.1478 0.0125 0.031 Uiso 1 1 calc R .
C19 C 0.44103(10) -0.1393(7) 0.0323(3) 0.0193(11) Uani 1 1 d . U
C20 C 0.53398(11) -0.1483(8) 0.0740(4) 0.0270(13) Uani 1 1 d . U
H20 H 0.5361 -0.2754 0.0795 0.032 Uiso 1 1 calc R .
C21 C 0.51691(12) 0.1329(9) 0.0560(4) 0.0321(14) Uani 1 1 d . U
H21 H 0.5054 0.2299 0.0479 0.038 Uiso 1 1 calc R .
C23 C 0.36561(12) 0.5528(10) 0.1884(4) 0.0349(14) Uani 1 1 d . U
H23 H 0.3559 0.6461 0.1553 0.042 Uiso 1 1 calc R .
C26 C 0.35935(11) 0.3723(9) 0.1673(4) 0.0299(13) Uani 1 1 d . U
C27 C 0.32308(11) 0.1469(9) -0.0694(4) 0.0306(13) Uani 1 1 d . U
C28 C 0.39009(11) 0.2238(8) 0.0098(4) 0.0230(12) Uani 1 1 d . U
H28 H 0.3887 0.3516 0.0058 0.028 Uiso 1 1 calc R .
C29 C 0.54189(12) 0.1454(9) 0.0666(4) 0.0327(14) Uani 1 1 d . U
H29 H 0.5507 0.2561 0.0655 0.039 Uiso 1 1 calc R .
C30 C 0.39435(11) -0.1565(8) 0.0241(4) 0.0267(13) Uani 1 1 d . U
H30 H 0.3958 -0.2840 0.0299 0.032 Uiso 1 1 calc R .
C31 C 0.41359(10) 0.1425(8) 0.0151(4) 0.0231(12) Uani 1 1 d . U
H31 H 0.4279 0.2155 0.0124 0.028 Uiso 1 1 calc R .
C33 C 0.33859(11) 0.3289(9) 0.0833(4) 0.0287(13) Uani 1 1 d . U
C37 C 0.34271(10) 0.2071(8) 0.0122(4) 0.0231(12) Uani 1 1 d . U
C40 C 0.38618(13) 0.6006(12) 0.2584(5) 0.0494(18) Uani 1 1 d . U
H40 H 0.3902 0.7238 0.2712 0.059 Uiso 1 1 calc R .
C42 C 0.40024(14) 0.4626(12) 0.3079(5) 0.0518(18) Uani 1 1 d . U
H42 H 0.4143 0.4922 0.3528 0.062 Uiso 1 1 calc R .
C43 C 0.28813(13) 0.0247(10) -0.2270(5) 0.0429(16) Uani 1 1 d . U
H43 H 0.2765 -0.0150 -0.2793 0.052 Uiso 1 1 calc R .
C47 C 0.29837(12) 0.1016(10) -0.0553(5) 0.0410(16) Uani 1 1 d . U
H47 H 0.2934 0.1143 0.0071 0.049 Uiso 1 1 calc R .
C49 C 0.27957(14) 0.5235(11) 0.1702(7) 0.0532(18) Uani 1 1 d . U
H49 H 0.2712 0.5159 0.2259 0.064 Uiso 1 1 calc R .
C50 C 0.31461(11) 0.4343(8) 0.0831(5) 0.0303(13) Uani 1 1 d . U
C51 C 0.30198(12) 0.4364(10) 0.1674(5) 0.0406(16) Uani 1 1 d . U
H51 H 0.3094 0.3752 0.2236 0.049 Uiso 1 1 calc R .
C52 C 0.28091(13) 0.0378(10) -0.1319(5) 0.0455(17) Uani 1 1 d . U
H52 H 0.2646 0.0042 -0.1206 0.055 Uiso 1 1 calc R .
C53 C 0.37261(13) 0.2349(11) 0.2197(4) 0.0434(16) Uani 1 1 d . U
H53 H 0.3676 0.1130 0.2076 0.052 Uiso 1 1 calc R .
C54 C 0.30363(14) 0.5281(10) 0.0036(5) 0.0442(17) Uani 1 1 d . U
H54 H 0.3114 0.5270 -0.0536 0.053 Uiso 1 1 calc R .
C58 C 0.33004(12) 0.1293(10) -0.1644(5) 0.0406(17) Uani 1 1 d . U
H58 H 0.3465 0.1571 -0.1753 0.049 Uiso 1 1 calc R .
C60 C 0.26927(15) 0.6237(11) 0.0894(7) 0.0606(19) Uani 1 1 d . U
H60 H 0.2543 0.6896 0.0920 0.073 Uiso 1 1 calc R .
C62 C 0.31239(13) 0.0703(11) -0.2429(5) 0.0472(18) Uani 1 1 d . U
H62 H 0.3171 0.0620 -0.3059 0.057 Uiso 1 1 calc R .
C63 C 0.39324(14) 0.2708(12) 0.2904(5) 0.0513(18) Uani 1 1 d . U
H63 H 0.4022 0.1759 0.3249 0.062 Uiso 1 1 calc R .
C64 C 0.28084(14) 0.6277(10) 0.0044(7) 0.0559(18) Uani 1 1 d . U
H64 H 0.2738 0.6940 -0.0506 0.067 Uiso 1 1 calc R .
B1 B 0.46291(14) -0.4357(9) 0.0407(6) 0.0297(14) Uani 1 1 d . U
F2 F 0.03659(8) 1.0301(6) 0.2428(3) 0.0637(12) Uani 1 1 d . U
F4 F 0.03461(8) 1.0332(7) 0.4047(3) 0.0692(13) Uani 1 1 d . U
O2 O -0.05406(8) 0.5049(5) 0.2748(3) 0.0285(9) Uani 1 1 d . U
O4 O 0.05828(8) 0.8097(6) 0.3405(3) 0.0337(10) Uani 1 1 d . U
O5 O 0.01195(8) 0.8151(5) 0.3095(3) 0.0305(10) Uani 1 1 d . U
C1 C 0.08519(11) 0.3519(8) 0.3514(4) 0.0245(13) Uani 1 1 d . U
H1 H 0.0708 0.2793 0.3352 0.029 Uiso 1 1 calc R .
C3 C -0.01225(10) 0.5442(8) 0.2969(4) 0.0235(12) Uani 1 1 d . U
C5 C 0.10896(10) 0.2698(8) 0.3698(4) 0.0231(12) Uani 1 1 d . U
H5 H 0.1104 0.1420 0.3668 0.028 Uiso 1 1 calc R .
C7 C 0.15637(10) 0.2874(8) 0.4181(4) 0.0214(11) Uani 1 1 d . U
C9 C -0.03554(11) 0.6331(8) 0.2805(4) 0.0238(12) Uani 1 1 d . U
H9 H -0.0380 0.7600 0.2744 0.029 Uiso 1 1 calc R .
C10 C 0.10446(11) 0.6496(8) 0.3786(4) 0.0264(13) Uani 1 1 d . U
H10 H 0.1029 0.7771 0.3831 0.032 Uiso 1 1 calc R .
C11 C 0.08292(10) 0.5407(8) 0.3572(4) 0.0200(11) Uani 1 1 d . U
C12 C 0.05756(10) 0.6274(7) 0.3392(3) 0.0190(11) Uani 1 1 d . U
C14 C 0.01244(10) 0.6341(7) 0.3111(3) 0.0180(11) Uani 1 1 d . U
C15 C 0.13070(10) 0.3781(8) 0.3929(4) 0.0203(11) Uani 1 1 d . U
C16 C -0.01792(11) 0.3528(8) 0.2999(4) 0.0281(13) Uani 1 1 d . U
H16 H -0.0062 0.2571 0.3092 0.034 Uiso 1 1 calc R .
C18 C -0.04309(12) 0.3354(8) 0.2868(4) 0.0313(14) Uani 1 1 d . U
H18 H -0.0518 0.2241 0.2859 0.038 Uiso 1 1 calc R .
C22 C 0.03485(11) 0.5360(8) 0.3233(4) 0.0225(11) Uani 1 1 d . U
H22 H 0.0345 0.4078 0.3207 0.027 Uiso 1 1 calc R .
C24 C 0.17594(11) 0.3509(9) 0.3560(4) 0.0309(14) Uani 1 1 d . U
C25 C 0.12835(11) 0.5683(8) 0.3935(4) 0.0260(13) Uani 1 1 d . U
H25 H 0.1428 0.6419 0.4038 0.031 Uiso 1 1 calc R .
C32 C 0.18478(12) 0.0645(8) 0.5193(4) 0.0307(13) Uani 1 1 d . U
C34 C 0.13983(11) 0.1237(9) 0.5570(4) 0.0294(12) Uani 1 1 d . U
C35 C 0.13342(12) -0.0549(10) 0.5700(4) 0.0364(14) Uani 1 1 d . U
H35 H 0.1427 -0.1501 0.5461 0.044 Uiso 1 1 calc R .
C36 C 0.16037(11) 0.1699(8) 0.4932(4) 0.0280(12) Uani 1 1 d . U
C38 C 0.12713(13) 0.2697(10) 0.5992(4) 0.0418(15) Uani 1 1 d . U
H38 H 0.1324 0.3913 0.5942 0.050 Uiso 1 1 calc R .
C39 C 0.20053(12) 0.3985(9) 0.3954(5) 0.0383(15) Uani 1 1 d . U
H39 H 0.2054 0.3884 0.4629 0.046 Uiso 1 1 calc R .
C41 C 0.19665(12) 0.0630(9) 0.6169(5) 0.0383(16) Uani 1 1 d . U
H41 H 0.1890 0.1219 0.6657 0.046 Uiso 1 1 calc R .
C44 C 0.19569(13) -0.0300(10) 0.4476(5) 0.0399(16) Uani 1 1 d . U
H44 H 0.1880 -0.0295 0.3826 0.048 Uiso 1 1 calc R .
C45 C 0.10679(14) 0.2267(13) 0.6478(5) 0.0553(17) Uani 1 1 d . U
H45 H 0.0979 0.3207 0.6748 0.066 Uiso 1 1 calc R .
C46 C 0.21926(13) -0.0238(10) 0.6406(6) 0.0517(18) Uani 1 1 d . U
H46 H 0.2274 -0.0174 0.7048 0.062 Uiso 1 1 calc R .
C48 C 0.16940(12) 0.3682(10) 0.2547(4) 0.0366(16) Uani 1 1 d . U
H48 H 0.1529 0.3390 0.2276 0.044 Uiso 1 1 calc R .
C55 C 0.09924(15) 0.0426(13) 0.6570(5) 0.0573(18) Uani 1 1 d . U
H55 H 0.0851 0.0158 0.6884 0.069 Uiso 1 1 calc R .
C56 C 0.21789(13) 0.4606(11) 0.3356(6) 0.0508(19) Uani 1 1 d . U
H56 H 0.2342 0.4924 0.3631 0.061 Uiso 1 1 calc R .
C57 C 0.11211(13) -0.0943(13) 0.6212(5) 0.0516(18) Uani 1 1 d . U
H57 H 0.1073 -0.2161 0.6295 0.062 Uiso 1 1 calc R .
C59 C 0.21099(13) 0.4756(11) 0.2346(6) 0.0471(18) Uani 1 1 d . U
H59 H 0.2226 0.5179 0.1945 0.057 Uiso 1 1 calc R .
C61 C 0.23031(15) -0.1214(10) 0.5705(7) 0.0584(19) Uani 1 1 d . U
H61 H 0.2456 -0.1832 0.5881 0.070 Uiso 1 1 calc R .
C65 C 0.21856(14) -0.1271(10) 0.4736(7) 0.0531(18) Uani 1 1 d . U
H65 H 0.2258 -0.1945 0.4264 0.064 Uiso 1 1 calc R .
C66 C 0.18626(14) 0.4264(12) 0.1931(6) 0.052(2) Uani 1 1 d . U
H66 H 0.1814 0.4333 0.1254 0.062 Uiso 1 1 calc R .
B2 B 0.03530(14) 0.9250(9) 0.3251(6) 0.0332(15) Uani 1 1 d . U

loop_
_atom_site_aniso_label
_atom_site_aniso_U_11
_atom_site_aniso_U_22
_atom_site_aniso_U_33
_atom_site_aniso_U_23
_atom_site_aniso_U_13
_atom_site_aniso_U_12
F1 0.028(2) 0.089(3) 0.094(3) -0.060(2) 0.0056(19) -0.006(2)
F3 0.026(2) 0.082(3) 0.112(3) 0.061(2) -0.005(2) -0.005(2)
O1 0.0160(18) 0.033(2) 0.034(2) 0.0044(16) 0.0010(15) -0.0054(16)
O3 0.0207(19) 0.0138(17) 0.051(2) -0.0048(16) 0.0010(16) 0.0001(15)
O6 0.020(2) 0.0150(17) 0.059(2) -0.0016(17) 0.0030(17) -0.0045(15)
C2 0.020(2) 0.031(3) 0.017(2) -0.005(2) 0.0048(18) -0.005(2)
C4 0.017(2) 0.025(2) 0.018(2) 0.0029(18) 0.0020(17) -0.0020(19)
C6 0.021(2) 0.014(2) 0.025(2) -0.0035(19) 0.0039(18) -0.0034(19)
C8 0.022(2) 0.016(2) 0.020(2) -0.0055(18) 0.0037(18) -0.0015(19)
C13 0.015(2) 0.025(2) 0.023(2) 0.0032(19) 0.0035(17) -0.0033(19)
C17 0.015(2) 0.022(2) 0.038(3) 0.007(2) 0.001(2) -0.004(2)
C19 0.022(2) 0.018(2) 0.018(2) -0.0028(18) 0.0021(17) -0.0054(19)
C20 0.028(3) 0.019(3) 0.034(3) -0.005(2) 0.005(2) -0.004(2)
C21 0.027(3) 0.025(3) 0.043(3) -0.001(2) 0.001(2) 0.001(2)
C23 0.020(3) 0.056(3) 0.029(3) -0.001(2) 0.003(2) 0.005(3)
C26 0.021(3) 0.048(3) 0.023(2) 0.008(2) 0.0114(18) 0.009(2)
C27 0.018(2) 0.031(3) 0.042(3) 0.003(2) 0.000(2) 0.001(2)
C28 0.022(2) 0.021(3) 0.026(2) -0.001(2) 0.0019(19) -0.007(2)
C29 0.030(3) 0.028(3) 0.041(3) 0.007(2) 0.005(2) -0.003(2)
C30 0.020(2) 0.025(3) 0.035(3) 0.007(2) 0.003(2) 0.000(2)
C31 0.016(2) 0.021(2) 0.031(3) 0.001(2) 0.001(2) -0.010(2)
C33 0.023(3) 0.030(3) 0.034(2) 0.006(2) 0.0063(19) 0.006(2)
C37 0.015(2) 0.022(3) 0.032(2) 0.0104(19) 0.0017(18) 0.002(2)
C40 0.027(3) 0.080(4) 0.042(3) -0.011(3) 0.005(2) 0.005(3)
C42 0.035(4) 0.091(4) 0.027(3) -0.007(3) -0.003(3) 0.015(3)
C43 0.026(3) 0.039(4) 0.059(3) -0.001(3) -0.012(2) -0.003(3)
C47 0.022(3) 0.042(4) 0.059(3) -0.005(3) 0.007(2) -0.002(3)
C49 0.021(3) 0.045(4) 0.095(4) -0.014(3) 0.017(3) 0.002(3)
C50 0.016(2) 0.022(3) 0.053(3) -0.001(2) 0.006(2) 0.002(2)
C51 0.026(3) 0.037(4) 0.062(3) -0.009(3) 0.018(2) -0.002(3)
C52 0.020(3) 0.045(4) 0.068(3) -0.001(3) -0.005(2) -0.009(3)
C53 0.043(3) 0.055(4) 0.034(3) 0.017(3) 0.009(2) 0.015(3)
C54 0.034(3) 0.037(3) 0.060(3) 0.012(3) 0.001(3) 0.011(3)
C58 0.021(3) 0.058(4) 0.042(3) -0.003(3) 0.001(2) 0.000(3)
C60 0.029(4) 0.032(4) 0.120(4) -0.017(3) 0.007(3) 0.005(3)
C62 0.034(3) 0.056(4) 0.048(3) 0.000(3) -0.008(2) -0.001(3)
C63 0.044(4) 0.079(4) 0.031(3) 0.004(3) 0.004(3) 0.027(3)
C64 0.030(3) 0.028(4) 0.104(4) 0.001(3) -0.014(3) 0.003(3)
B1 0.025(3) 0.010(2) 0.053(3) -0.005(2) 0.001(2) 0.001(2)
F2 0.030(2) 0.065(3) 0.096(3) 0.0523(19) 0.0056(19) -0.0056(19)
F4 0.034(2) 0.070(3) 0.103(3) -0.051(2) 0.008(2) -0.002(2)
O2 0.0188(19) 0.026(2) 0.041(2) 0.0048(16) 0.0057(15) -0.0033(16)
O4 0.021(2) 0.0176(18) 0.062(2) 0.0044(17) 0.0024(17) -0.0031(16)
O5 0.020(2) 0.0190(18) 0.052(2) 0.0046(17) 0.0036(16) -0.0010(16)
C1 0.016(2) 0.023(2) 0.035(3) -0.002(2) 0.001(2) -0.002(2)
C3 0.020(2) 0.032(3) 0.019(2) -0.001(2) 0.0074(18) -0.005(2)
C5 0.014(2) 0.028(3) 0.026(2) 0.005(2) 0.0022(18) 0.000(2)
C7 0.011(2) 0.024(3) 0.029(2) -0.0081(19) 0.0020(17) 0.0017(19)
C9 0.028(3) 0.015(2) 0.030(3) 0.006(2) 0.011(2) -0.001(2)
C10 0.015(2) 0.020(3) 0.044(3) -0.004(2) 0.004(2) 0.003(2)
C11 0.016(2) 0.023(2) 0.022(2) -0.0044(18) 0.0050(18) 0.0002(18)
C12 0.020(2) 0.017(2) 0.020(2) 0.0033(19) 0.0052(18) 0.0005(19)
C14 0.024(2) 0.012(2) 0.019(2) 0.0044(18) 0.0064(18) -0.0011(19)
C15 0.016(2) 0.024(2) 0.021(2) -0.0033(19) 0.0006(17) 0.0018(19)
C16 0.026(3) 0.023(3) 0.036(3) -0.001(2) 0.004(2) -0.001(2)
C18 0.029(3) 0.019(3) 0.046(3) -0.002(2) 0.007(2) -0.002(2)
C22 0.018(2) 0.023(2) 0.026(2) 0.005(2) 0.0030(18) -0.004(2)
C24 0.021(2) 0.030(3) 0.044(3) 0.000(2) 0.007(2) -0.001(2)
C25 0.012(2) 0.028(3) 0.037(3) -0.003(2) 0.001(2) 0.000(2)
C32 0.023(3) 0.024(3) 0.045(3) -0.001(2) 0.005(2) 0.004(2)
C34 0.020(2) 0.047(3) 0.019(2) -0.002(2) -0.0052(18) 0.012(2)
C35 0.027(3) 0.054(3) 0.028(3) 0.005(2) 0.003(2) 0.003(3)
C36 0.021(3) 0.031(3) 0.031(2) -0.008(2) 0.0008(18) 0.005(2)
C38 0.038(3) 0.056(3) 0.031(3) -0.012(2) 0.003(2) 0.021(3)
C39 0.020(3) 0.035(3) 0.059(3) -0.001(3) 0.002(2) -0.008(3)
C41 0.026(3) 0.034(3) 0.052(3) 0.000(3) -0.008(2) 0.001(3)
C44 0.023(3) 0.040(4) 0.058(3) -0.010(3) 0.012(2) 0.003(3)
C45 0.041(3) 0.094(4) 0.032(3) 0.015(3) 0.010(2) 0.040(3)
C46 0.021(3) 0.040(4) 0.090(4) 0.015(3) -0.009(3) -0.001(3)
C48 0.016(3) 0.049(4) 0.045(3) 0.001(2) 0.007(2) -0.001(3)
C55 0.040(4) 0.106(4) 0.028(3) 0.022(3) 0.009(2) 0.027(3)
C56 0.019(3) 0.058(5) 0.078(4) 0.000(3) 0.012(3) -0.011(3)
C57 0.029(3) 0.080(4) 0.048(3) 0.020(3) 0.011(2) 0.007(3)
C59 0.023(3) 0.052(4) 0.072(3) 0.007(3) 0.022(2) -0.002(3)
C61 0.032(4) 0.023(3) 0.118(4) 0.013(3) 0.001(3) 0.005(3)
C65 0.031(3) 0.026(3) 0.106(4) 0.000(3) 0.023(3) 0.005(3)
C66 0.032(3) 0.070(5) 0.057(3) 0.013(3) 0.017(2) 0.001(3)
B2 0.021(3) 0.014(3) 0.065(3) 0.001(2) 0.007(3) 0.002(2)

loop_
_atom_type_symbol
_atom_type_description
_atom_type_scat_dispersion_real
_atom_type_scat_dispersion_imag
_atom_type_scat_source
C C 0.0033 0.0016 'International Tables Vol C Tables 4.2.6.8 and 6.1.1.4'
H H 0.0000 0.0000 'International Tables Vol C Tables 4.2.6.8 and 6.1.1.4'
B B 0.0013 0.0007 'International Tables Vol C Tables 4.2.6.8 and 6.1.1.4'
F F 0.0171 0.0103 'International Tables Vol C Tables 4.2.6.8 and 6.1.1.4'
O O 0.0106 0.0060 'International Tables Vol C Tables 4.2.6.8 and 6.1.1.4'

loop_
_geom_angle_atom_site_label_1
_geom_angle_atom_site_label_2
_geom_angle_atom_site_label_3
_geom_angle
C29 O1 C20 105.8(5)
C8 O3 B1 121.9(5)
C19 O6 B1 122.3(5)
C20 C2 C8 126.7(5)
C20 C2 C21 105.8(5)
C21 C2 C8 127.5(5)
C30 C4 C19 118.0(5)
C31 C4 C19 122.6(5)
C31 C4 C30 119.3(5)
C8 C6 H6 119.7
C19 C6 H6 119.7
C19 C6 C8 120.6(5)
O3 C8 C2 115.1(5)
O3 C8 C6 120.7(5)
C6 C8 C2 124.2(5)
C17 C13 C37 120.6(5)
C28 C13 C17 118.4(5)
C28 C13 C37 120.9(5)
C13 C17 H17 119.4
C30 C17 C13 121.3(5)
C30 C17 H17 119.4
O6 C19 C4 115.1(5)
O6 C19 C6 120.9(5)
C6 C19 C4 124.0(5)
O1 C20 H20 125.0
C2 C20 O1 110.1(5)
C2 C20 H20 125.0
C2 C21 H21 126.9
C29 C21 C2 106.2(6)
C29 C21 H21 126.9
C26 C23 H23 119.1
C26 C23 C40 121.7(6)
C40 C23 H23 119.1
C23 C26 C33 119.2(5)
C53 C26 C23 119.3(6)
C53 C26 C33 121.4(6)
C47 C27 C37 123.1(6)
C47 C27 C58 118.3(6)
C58 C27 C37 118.6(5)
C13 C28 H28 119.6
C31 C28 C13 120.8(5)
C31 C28 H28 119.6
O1 C29 H29 123.9
C21 C29 O1 112.1(6)
C21 C29 H29 123.9
C4 C30 H30 120.3
C17 C30 C4 119.5(5)
C17 C30 H30 120.3
C4 C31 H31 119.7
C28 C31 C4 120.6(5)
C28 C31 H31 119.7
C37 C33 C26 120.7(5)
C37 C33 C50 123.5(5)
C50 C33 C26 115.7(5)
C27 C37 C13 114.1(5)
C33 C37 C13 121.4(5)
C33 C37 C27 124.6(5)
C23 C40 H40 120.5
C42 C40 C23 119.0(8)
C42 C40 H40 120.5
C40 C42 H42 119.9
C40 C42 C63 120.3(6)
C63 C42 H42 119.9
C52 C43 H43 119.9
C62 C43 H43 119.9
C62 C43 C52 120.2(6)
C27 C47 H47 119.2
C52 C47 C27 121.7(7)
C52 C47 H47 119.2
C51 C49 H49 120.6
C51 C49 C60 118.9(8)
C60 C49 H49 120.6
C51 C50 C33 120.2(5)
C54 C50 C33 122.8(6)
C54 C50 C51 116.9(6)
C49 C51 C50 122.9(7)
C49 C51 H51 118.6
C50 C51 H51 118.6
C43 C52 H52 120.4
C47 C52 C43 119.1(7)
C47 C52 H52 120.4
C26 C53 H53 118.8
C26 C53 C63 122.4(7)
C63 C53 H53 118.8
C50 C54 H54 118.9
C50 C54 C64 122.3(8)
C64 C54 H54 118.9
C27 C58 H58 119.7
C62 C58 C27 120.6(6)
C62 C58 H58 119.7
C49 C60 H60 119.6
C49 C60 C64 120.9(7)
C64 C60 H60 119.6
C43 C62 C58 120.1(7)
C43 C62 H62 119.9
C58 C62 H62 119.9
C42 C63 H63 121.4
C53 C63 C42 117.2(7)
C53 C63 H63 121.4
C54 C64 H64 121.0
C60 C64 C54 118.0(7)
C60 C64 H64 121.0
F1 B1 O3 107.7(6)
F1 B1 O6 107.2(5)
F3 B1 F1 111.7(6)
F3 B1 O3 108.2(5)
F3 B1 O6 109.0(6)
O6 B1 O3 113.0(5)
C9 O2 C18 108.5(5)
C12 O4 B2 122.9(5)
C14 O5 B2 121.7(5)
C5 C1 H1 120.0
C11 C1 H1 120.0
C11 C1 C5 120.0(5)
C9 C3 C14 125.7(5)
C9 C3 C16 105.7(5)
C16 C3 C14 128.6(5)
C1 C5 H5 119.8
C1 C5 C15 120.4(5)
C15 C5 H5 119.8
C24 C7 C15 114.1(5)
C36 C7 C15 120.3(5)
C36 C7 C24 125.5(5)
O2 C9 C3 108.5(5)
O2 C9 H9 125.7
C3 C9 H9 125.7
C11 C10 H10 119.9
C11 C10 C25 120.1(5)
C25 C10 H10 119.9
C1 C11 C10 120.0(5)
C1 C11 C12 119.8(5)
C10 C11 C12 120.1(5)
O4 C12 C11 113.5(5)
O4 C12 C22 120.6(5)
C22 C12 C11 125.9(5)
O5 C14 C3 115.4(5)
O5 C14 C22 122.2(5)
C22 C14 C3 122.4(5)
C5 C15 C7 120.1(5)
C25 C15 C5 119.2(5)
C25 C15 C7 120.7(5)
C3 C16 H16 126.2
C18 C16 C3 107.5(5)
C18 C16 H16 126.2
O2 C18 H18 125.1
C16 C18 O2 109.7(5)
C16 C18 H18 125.1
C12 C22 C14 120.0(5)
C12 C22 H22 120.0
C14 C22 H22 120.0
C39 C24 C7 122.9(5)
C39 C24 C48 117.7(6)
C48 C24 C7 119.4(5)
C10 C25 H25 119.9
C15 C25 C10 120.2(5)
C15 C25 H25 119.9
C41 C32 C36 119.9(5)
C44 C32 C36 120.6(5)
C44 C32 C41 119.6(6)
C35 C34 C36 119.8(5)
C35 C34 C38 121.2(6)
C38 C34 C36 119.0(6)
C34 C35 H35 120.6
C34 C35 C57 118.8(7)
C57 C35 H35 120.6
C7 C36 C32 123.7(5)
C7 C36 C34 122.0(5)
C32 C36 C34 114.3(5)
C34 C38 H38 120.9
C45 C38 C34 118.2(7)
C45 C38 H38 120.9
C24 C39 H39 119.5
C56 C39 C24 121.0(6)
C56 C39 H39 119.5
C32 C41 H41 119.7
C46 C41 C32 120.5(7)
C46 C41 H41 119.7
C32 C44 H44 120.2
C32 C44 C65 119.6(7)
C65 C44 H44 120.2
C38 C45 H45 119.7
C38 C45 C55 120.7(7)
C55 C45 H45 119.7
C41 C46 H46 119.6
C41 C46 C61 120.8(7)
C61 C46 H46 119.6
C24 C48 H48 118.6
C66 C48 C24 122.7(6)
C66 C48 H48 118.6
C45 C55 H55 119.7
C57 C55 C45 120.5(7)
C57 C55 H55 119.7
C39 C56 H56 119.9
C39 C56 C59 120.2(6)
C59 C56 H56 119.9
C35 C57 H57 119.8
C55 C57 C35 120.4(8)
C55 C57 H57 119.8
C56 C59 H59 120.2
C56 C59 C66 119.7(7)
C66 C59 H59 120.2
C46 C61 H61 120.1
C46 C61 C65 119.9(7)
C65 C61 H61 120.1
C44 C65 H65 120.3
C61 C65 C44 119.5(7)
C61 C65 H65 120.3
C48 C66 C59 118.6(7)
C48 C66 H66 120.7
C59 C66 H66 120.7
F2 B2 O4 107.8(6)
F2 B2 O5 108.2(5)
F4 B2 F2 110.6(6)
F4 B2 O4 108.8(6)
F4 B2 O5 108.9(6)
O5 B2 O4 112.5(5)

loop_
_geom_bond_atom_site_label_1
_geom_bond_atom_site_label_2
_geom_bond_distance
F1 B1 1.358(9)
F3 B1 1.340(9)
O1 C20 1.364(7)
O1 C29 1.361(8)
O3 C8 1.322(6)
O3 B1 1.474(8)
O6 C19 1.321(6)
O6 B1 1.460(8)
C2 C8 1.438(8)
C2 C20 1.362(8)
C2 C21 1.433(8)
C4 C19 1.473(8)
C4 C30 1.408(8)
C4 C31 1.378(8)
C6 H6 0.9300
C6 C8 1.381(8)
C6 C19 1.375(8)
C13 C17 1.399(8)
C13 C28 1.387(8)
C13 C37 1.512(8)
C17 H17 0.9300
C17 C30 1.368(8)
C20 H20 0.9300
C21 H21 0.9300
C21 C29 1.319(9)
C23 H23 0.9300
C23 C26 1.371(9)
C23 C40 1.401(9)
C26 C33 1.520(8)
C26 C53 1.368(9)
C27 C37 1.492(8)
C27 C47 1.390(9)
C27 C58 1.402(9)
C28 H28 0.9300
C28 C31 1.374(8)
C29 H29 0.9300
C30 H30 0.9300
C31 H31 0.9300
C33 C37 1.353(8)
C33 C50 1.484(9)
C40 H40 0.9300
C40 C42 1.373(11)
C42 H42 0.9300
C42 C63 1.450(12)
C43 H43 0.9300
C43 C52 1.406(11)
C43 C62 1.374(10)
C47 H47 0.9300
C47 C52 1.387(9)
C49 H49 0.9300
C49 C51 1.352(10)
C49 C60 1.376(12)
C50 C51 1.407(10)
C50 C54 1.350(9)
C51 H51 0.9300
C52 H52 0.9300
C53 H53 0.9300
C53 C63 1.390(10)
C54 H54 0.9300
C54 C64 1.411(10)
C58 H58 0.9300
C58 C62 1.399(9)
C60 H60 0.9300
C60 C64 1.384(13)
C62 H62 0.9300
C63 H63 0.9300
C64 H64 0.9300
F2 B2 1.370(9)
F4 B2 1.347(9)
O2 C9 1.348(7)
O2 C18 1.360(7)
O4 C12 1.321(7)
O4 B2 1.471(8)
O5 C14 1.312(6)
O5 B2 1.466(8)
C1 H1 0.9300
C1 C5 1.389(8)
C1 C11 1.376(8)
C3 C9 1.387(8)
C3 C14 1.454(8)
C3 C16 1.420(8)
C5 H5 0.9300
C5 C15 1.398(8)
C7 C15 1.512(7)
C7 C24 1.497(8)
C7 C36 1.330(8)
C9 H9 0.9300
C10 H10 0.9300
C10 C11 1.390(8)
C10 C25 1.390(8)
C11 C12 1.478(8)
C12 C22 1.368(8)
C14 C22 1.378(8)
C15 C25 1.383(8)
C16 H16 0.9300
C16 C18 1.332(9)
C18 H18 0.9300
C22 H22 0.9300
C24 C39 1.390(8)
C24 C48 1.392(8)
C25 H25 0.9300
C32 C36 1.507(8)
C32 C41 1.402(9)
C32 C44 1.383(9)
C34 C35 1.356(9)
C34 C36 1.519(9)
C34 C38 1.417(9)
C35 H35 0.9300
C35 C57 1.434(10)
C38 H38 0.9300
C38 C45 1.375(10)
C39 H39 0.9300
C39 C56 1.384(10)
C41 H41 0.9300
C41 C46 1.357(9)
C44 H44 0.9300
C44 C65 1.410(10)
C45 H45 0.9300
C45 C55 1.403(13)
C46 H46 0.9300
C46 C61 1.381(12)
C48 H48 0.9300
C48 C66 1.372(10)
C55 H55 0.9300
C55 C57 1.333(12)
C56 H56 0.9300
C56 C59 1.388(11)
C57 H57 0.9300
C59 H59 0.9300
C59 C66 1.408(10)
C61 H61 0.9300
C61 C65 1.392(12)
C65 H65 0.9300
C66 H66 0.9300

loop_
_geom_torsion_atom_site_label_1
_geom_torsion_atom_site_label_2
_geom_torsion_atom_site_label_3
_geom_torsion_atom_site_label_4
_geom_torsion
C2 C21 C29 O1 -1.4(7)
C8 O3 B1 F1 110.1(6)
C8 O3 B1 F3 -128.9(5)
C8 O3 B1 O6 -8.2(8)
C8 C2 C20 O1 179.2(5)
C8 C2 C21 C29 -178.4(5)
C8 C6 C19 O6 -0.4(8)
C8 C6 C19 C4 177.3(5)
C13 C17 C30 C4 -2.6(8)
C13 C28 C31 C4 -2.1(8)
C17 C13 C28 C31 -0.8(7)
C17 C13 C37 C27 -58.8(7)
C17 C13 C37 C33 120.6(6)
C19 O6 B1 F1 -110.0(6)
C19 O6 B1 F3 128.9(5)
C19 O6 B1 O3 8.6(8)
C19 C4 C30 C17 -179.0(5)
C19 C4 C31 C28 -178.8(5)
C19 C6 C8 O3 0.8(8)
C19 C6 C8 C2 -177.5(5)
C20 O1 C29 C21 1.3(6)
C20 C2 C8 O3 -0.5(8)
C20 C2 C8 C6 177.8(5)
C20 C2 C21 C29 0.9(6)
C21 C2 C8 O3 178.7(5)
C21 C2 C8 C6 -3.0(8)
C21 C2 C20 O1 -0.2(6)
C23 C26 C33 C37 128.5(6)
C23 C26 C33 C50 -48.8(8)
C23 C26 C53 C63 -3.6(10)
C23 C40 C42 C63 -2.3(11)
C26 C23 C40 C42 -0.7(10)
C26 C33 C37 C13 -3.3(8)
C26 C33 C37 C27 176.0(5)
C26 C33 C50 C51 -53.3(8)
C26 C33 C50 C54 128.0(7)
C26 C53 C63 C42 0.7(10)
C27 C47 C52 C43 -2.2(11)
C27 C58 C62 C43 -1.6(11)
C28 C13 C17 C30 3.2(8)
C28 C13 C37 C27 125.0(5)
C28 C13 C37 C33 -55.6(7)
C29 O1 C20 C2 -0.6(6)
C30 C4 C19 O6 1.0(7)
C30 C4 C19 C6 -176.9(5)
C30 C4 C31 C28 2.8(7)
C31 C4 C19 O6 -177.5(5)
C31 C4 C19 C6 4.6(8)
C31 C4 C30 C17 -0.4(8)
C33 C26 C53 C63 173.7(6)
C33 C50 C51 C49 -177.2(6)
C33 C50 C54 C64 180.0(6)
C37 C13 C17 C30 -173.1(5)
C37 C13 C28 C31 175.5(5)
C37 C27 C47 C52 -176.9(6)
C37 C27 C58 C62 178.9(6)
C37 C33 C50 C51 129.5(7)
C37 C33 C50 C54 -49.2(9)
C40 C23 C26 C33 -173.7(6)
C40 C23 C26 C53 3.7(9)
C40 C42 C63 C53 2.3(10)
C47 C27 C37 C13 135.6(6)
C47 C27 C37 C33 -43.7(9)
C47 C27 C58 C62 1.0(10)
C49 C60 C64 C54 -0.8(11)
C50 C33 C37 C13 173.8(5)
C50 C33 C37 C27 -6.9(9)
C50 C54 C64 C60 -1.6(11)
C51 C49 C60 C64 3.5(11)
C51 C50 C54 C64 1.3(10)
C52 C43 C62 C58 0.3(11)
C53 C26 C33 C37 -48.8(8)
C53 C26 C33 C50 133.9(6)
C54 C50 C51 C49 1.5(10)
C58 C27 C37 C13 -42.2(8)
C58 C27 C37 C33 138.5(7)
C58 C27 C47 C52 0.9(10)
C60 C49 C51 C50 -3.9(11)
C62 C43 C52 C47 1.6(11)
B1 O3 C8 C2 -177.7(5)
B1 O3 C8 C6 3.9(8)
B1 O6 C19 C4 177.3(5)
B1 O6 C19 C6 -4.7(8)
O4 C12 C22 C14 -1.8(8)
O5 C14 C22 C12 3.3(8)
C1 C5 C15 C7 176.8(5)
C1 C5 C15 C25 -2.5(8)
C1 C11 C12 O4 -175.7(5)
C1 C11 C12 C22 4.9(8)
C3 C14 C22 C12 -178.1(5)
C3 C16 C18 O2 0.4(6)
C5 C1 C11 C10 1.8(8)
C5 C1 C11 C12 -178.9(5)
C5 C15 C25 C10 4.9(8)
C7 C15 C25 C10 -174.4(5)
C7 C24 C39 C56 -178.5(6)
C7 C24 C48 C66 179.6(7)
C9 O2 C18 C16 -0.1(6)
C9 C3 C14 O5 1.2(7)
C9 C3 C14 C22 -177.4(5)
C9 C3 C16 C18 -0.6(6)
C10 C11 C12 O4 3.5(7)
C10 C11 C12 C22 -175.8(5)
C11 C1 C5 C15 -0.9(8)
C11 C10 C25 C15 -4.0(8)
C11 C12 C22 C14 177.6(5)
C12 O4 B2 F2 -118.7(6)
C12 O4 B2 F4 121.4(6)
C12 O4 B2 O5 0.6(9)
C14 O5 B2 F2 119.9(5)
C14 O5 B2 F4 -119.8(6)
C14 O5 B2 O4 1.0(8)
C14 C3 C9 O2 -177.6(4)
C14 C3 C16 C18 177.5(5)
C15 C7 C24 C39 134.1(6)
C15 C7 C24 C48 -44.3(8)
C15 C7 C36 C32 176.0(5)
C15 C7 C36 C34 -0.8(8)
C16 C3 C9 O2 0.5(6)
C16 C3 C14 O5 -176.5(5)
C16 C3 C14 C22 4.9(8)
C18 O2 C9 C3 -0.3(6)
C24 C7 C15 C5 125.0(5)
C24 C7 C15 C25 -55.8(7)
C24 C7 C36 C32 -7.8(9)
C24 C7 C36 C34 175.5(5)
C24 C39 C56 C59 -0.3(11)
C24 C48 C66 C59 -1.8(12)
C25 C10 C11 C1 0.6(8)
C25 C10 C11 C12 -178.7(5)
C32 C41 C46 C61 -3.8(11)
C32 C44 C65 C61 -2.1(11)
C34 C35 C57 C55 -1.4(9)
C34 C38 C45 C55 1.5(9)
C35 C34 C36 C7 125.8(6)
C35 C34 C36 C32 -51.2(7)
C35 C34 C38 C45 -4.8(8)
C36 C7 C15 C5 -58.4(7)
C36 C7 C15 C25 120.9(6)
C36 C7 C24 C39 -42.4(9)
C36 C7 C24 C48 139.2(6)
C36 C32 C41 C46 -176.8(6)
C36 C32 C44 C65 179.8(6)
C36 C34 C35 C57 -173.1(5)
C36 C34 C38 C45 173.1(5)
C38 C34 C35 C57 4.7(8)
C38 C34 C36 C7 -52.1(7)
C38 C34 C36 C32 130.9(6)
C38 C45 C55 C57 1.8(10)
C39 C24 C48 C66 1.2(11)
C39 C56 C59 C66 -0.3(12)
C41 C32 C36 C7 130.9(6)
C41 C32 C36 C34 -52.1(8)
C41 C32 C44 C65 0.2(10)
C41 C46 C61 C65 1.8(11)
C44 C32 C36 C7 -48.7(9)
C44 C32 C36 C34 128.3(6)
C44 C32 C41 C46 2.8(10)
C45 C55 C57 C35 -1.9(10)
C46 C61 C65 C44 1.2(11)
C48 C24 C39 C56 -0.1(10)
C56 C59 C66 C48 1.3(12)
B2 O4 C12 C11 -179.6(5)
B2 O4 C12 C22 -0.1(8)
B2 O5 C14 C3 178.5(5)
B2 O5 C14 C22 -2.9(8)

loop_
_twin_individual_id
_twin_individual_mass_fraction_refined
1 -0.6(16)
2 1.6(16)
